data_2214243
loop_
_publ_author_name
'Sui, Yan'
'He, De-Yong'
'Fang, Xiao-Niu'
'Chen, Li'
'Peng, Jia-Long'

_publ_section_title
{6,6'-Diethoxy-2,2'-[ethane-1,2-diylbis(nitrilomethylidyne)]diphenolato}trinitratosamarium(III)copper(II)
_journal_coeditor_code HG2240
_journal_issue 7
_journal_name_full 'Acta Crystallographica Section E'
_journal_page_first m2013
_journal_page_last m2014
_journal_paper_doi 10.1107/S1600536807030905
_journal_volume 63
_journal_year 2007
_chemical_formula_iupac '[Cu Sm (C20 H22 N2 O4) (N O3)3]'
_chemical_formula_moiety 'C20 H22 Cu N5 O13 Sm'
_chemical_formula_sum 'C20 H22 Cu N5 O13 Sm'
_chemical_formula_weight 754.32
_chemical_name_systematic
;
{6,6'-diethoxy-2,2'-[ethane-1,2-diylbis(nitrilomethylidyne)]diphenolato-
1\k^2^O^1^,O^1'^,O^6^,O^6'^:2\k^2^O^1^,N,N',O^1'^}trinitrato-1\k^O,O'-
samarium(III)copper(II)
;
_space_group_IT_number 19
_symmetry_cell_setting orthorhombic
_symmetry_space_group_name_Hall 'P 2ac 2ab'
_symmetry_space_group_name_H-M 'P 21 21 21'
_atom_sites_solution_hydrogens geom
_atom_sites_solution_primary direct
_atom_sites_solution_secondary difmap
_audit_creation_method SHELXL-97
_cell_angle_alpha 90.00
_cell_angle_beta 90.00
_cell_angle_gamma 90.00
_cell_formula_units_Z 4
_cell_length_a 8.6208(8)
_cell_length_b 13.8333(13)
_cell_length_c 21.151(2)
_cell_measurement_reflns_used 19177
_cell_measurement_temperature 293(2)
_cell_measurement_theta_max 28.35
_cell_measurement_theta_min 1.76
_cell_volume 2522.3(4)
_computing_cell_refinement APEX2
_computing_data_collection 'APEX2 (Bruker, 2004)'
_computing_data_reduction APEX2
_computing_molecular_graphics APEX2
_computing_publication_material APEX2
_computing_structure_refinement APEX2
_computing_structure_solution APEX2
_diffrn_ambient_temperature 293(2)
_diffrn_detector_area_resol_mean 0
_diffrn_measured_fraction_theta_full 0.990
_diffrn_measured_fraction_theta_max 0.990
_diffrn_measurement_device_type 'Bruker APEX II area-detector'
_diffrn_measurement_method '\f and \w'
_diffrn_radiation_monochromator graphite
_diffrn_radiation_source 'fine-focus sealed tube'
_diffrn_radiation_type MoK\a
_diffrn_radiation_wavelength 0.71073
_diffrn_reflns_av_R_equivalents 0.0239
_diffrn_reflns_av_sigmaI/netI 0.0338
_diffrn_reflns_limit_h_max 10
_diffrn_reflns_limit_h_min -11
_diffrn_reflns_limit_k_max 18
_diffrn_reflns_limit_k_min -18
_diffrn_reflns_limit_l_max 27
_diffrn_reflns_limit_l_min -28
_diffrn_reflns_number 19177
_diffrn_reflns_theta_full 28.35
_diffrn_reflns_theta_max 28.35
_diffrn_reflns_theta_min 1.76
_diffrn_standards_decay_% 0
_diffrn_standards_interval_count 0
_diffrn_standards_interval_time 0
_diffrn_standards_number 0
_exptl_absorpt_coefficient_mu 3.226
_exptl_absorpt_correction_T_max 0.622
_exptl_absorpt_correction_T_min 0.533
_exptl_absorpt_correction_type multi-scan
_exptl_absorpt_process_details '(SADABS; Bruker, 2004)'
_exptl_crystal_colour red
_exptl_crystal_density_diffrn 1.986
_exptl_crystal_density_method 'not measured'
_exptl_crystal_description block
_exptl_crystal_F_000 1488
_exptl_crystal_size_max 0.280
_exptl_crystal_size_mid 0.170
_exptl_crystal_size_min 0.147
_refine_diff_density_max 0.351
_refine_diff_density_min -0.652
_refine_ls_abs_structure_details 'Flack (1983), 2621 Friedel pairs'
_refine_ls_abs_structure_Flack -0.013(9)
_refine_ls_extinction_method none
_refine_ls_goodness_of_fit_ref 1.000
_refine_ls_hydrogen_treatment constr
_refine_ls_matrix_type full
_refine_ls_number_parameters 363
_refine_ls_number_reflns 6184
_refine_ls_number_restraints 0
_refine_ls_restrained_S_all 1.000
_refine_ls_R_factor_all 0.0289
_refine_ls_R_factor_gt 0.0223
_refine_ls_shift/su_max 0.002
_refine_ls_shift/su_mean 0.000
_refine_ls_structure_factor_coef Fsqd
_refine_ls_weighting_details 'calc w=1/[\s^2^(Fo^2^)+(0.019P)^2^] where P=(Fo^2^+2Fc^2^)/3'
_refine_ls_weighting_scheme calc
_refine_ls_wR_factor_gt 0.0471
_refine_ls_wR_factor_ref 0.0482
_reflns_number_gt 5236
_reflns_number_total 6184
_reflns_threshold_expression I>2\s(I)
_cod_data_source_file hg2240.cif
_cod_data_source_block I
_cod_original_cell_volume 2522.4(4)
_cod_original_sg_symbol_H-M 'P 21 21 21 '
_cod_database_code 2214243
_cod_database_fobs_code 2214243

loop_
_symmetry_equiv_pos_as_xyz
'x, y, z'
'-x+1/2, -y, z+1/2'
'-x, y+1/2, -z+1/2'
'x+1/2, -y+1/2, -z'

loop_
_atom_site_type_symbol
_atom_site_label
_atom_site_fract_x
_atom_site_fract_y
_atom_site_fract_z
_atom_site_U_iso_or_equiv
_atom_site_adp_type
_atom_site_calc_flag
_atom_site_refinement_flags
_atom_site_occupancy
Sm Sm1 0.758979(15) 1.000545(10) 0.097186(6) 0.03280(4) Uani d . 1
Cu Cu1 0.43532(4) 0.94387(2) 0.183302(17) 0.03690(9) Uani d . 1
N N5 0.6347(4) 0.9937(2) -0.03107(12) 0.0513(7) Uani d . 1
O O1 0.5890(3) 0.87546(13) 0.13701(10) 0.0395(5) Uani d . 1
N N1 0.3237(3) 0.83138(18) 0.20885(12) 0.0377(6) Uani d . 1
O O3 0.8146(2) 0.81613(14) 0.06966(10) 0.0396(5) Uani d . 1
O O11 0.5526(3) 0.97137(18) 0.01551(11) 0.0590(7) Uani d . 1
O O13 0.5818(4) 0.9988(2) -0.08480(11) 0.0792(8) Uani d . 1
C C1 0.5900(4) 0.78076(19) 0.12685(13) 0.0312(7) Uani d . 1
C C2 0.7140(4) 0.74466(19) 0.09014(13) 0.0346(7) Uani d . 1
C C5 0.4912(4) 0.6173(2) 0.13322(15) 0.0469(8) Uani d . 1
H H5 0.4163 0.5739 0.1472 0.056 Uiso calc R 1
C C7 0.3536(4) 0.7445(2) 0.19117(15) 0.0406(8) Uani d . 1
H H7 0.2884 0.6958 0.2058 0.049 Uiso calc R 1
O O12 0.7763(3) 1.00950(19) -0.01877(10) 0.0540(6) Uani d . 1
C C4 0.6083(4) 0.5856(2) 0.09699(16) 0.0524(9) Uani d . 1
H H4 0.6123 0.5206 0.0859 0.063 Uiso calc R 1
C C6 0.4800(4) 0.7162(2) 0.15052(13) 0.0354(7) Uani d . 1
O O2 0.5405(2) 1.05638(13) 0.15454(9) 0.0351(4) Uani d . 1
N N2 0.3009(3) 1.01365(18) 0.23861(11) 0.0393(6) Uani d . 1
O O4 0.6581(2) 1.17546(13) 0.07559(9) 0.0373(5) Uani d . 1
O O6 0.8625(3) 1.11130(16) 0.18137(11) 0.0500(6) Uani d . 1
O O5 0.8189(3) 0.96652(18) 0.21287(11) 0.0532(7) Uani d . 1
O O8 1.0395(3) 0.96285(16) 0.11271(12) 0.0546(6) Uani d . 1
N N3 0.8613(3) 1.0503(3) 0.22574(14) 0.0490(7) Uani d . 1
C C19 0.9510(4) 0.7847(2) 0.03452(14) 0.0437(8) Uani d . 1
H H19A 0.9935 0.8392 0.0115 0.052 Uiso calc R 1
H H19B 0.9204 0.7361 0.0039 0.052 Uiso calc R 1
C C3 0.7241(4) 0.6480(2) 0.07552(14) 0.0434(8) Uani d . 1
H H3 0.8068 0.6246 0.0518 0.052 Uiso calc R 1
O O9 1.0010(3) 1.0865(2) 0.05411(13) 0.0689(8) Uani d . 1
C C16 0.4796(4) 1.14461(18) 0.15585(13) 0.0328(6) Uani d . 1
C C8 0.1878(4) 0.8545(2) 0.24860(15) 0.0474(8) Uani d . 1
H H8A 0.1691 0.8030 0.2787 0.057 Uiso calc R 1
H H8B 0.0960 0.8621 0.2225 0.057 Uiso calc R 1
C C15 0.5414(4) 1.21220(19) 0.11348(13) 0.0338(7) Uani d . 1
C C10 0.2786(4) 1.1052(2) 0.23833(14) 0.0389(7) Uani d . 1
H H10 0.2083 1.1307 0.2672 0.047 Uiso calc R 1
O O10 1.2361(3) 1.0403(3) 0.07445(15) 0.0932(9) Uani d . 1
C C17 0.7306(4) 1.2406(2) 0.02956(13) 0.0444(8) Uani d . 1
H H17A 0.6507 1.2790 0.0093 0.053 Uiso calc R 1
H H17B 0.7813 1.2024 -0.0029 0.053 Uiso calc R 1
O O7 0.9014(4) 1.0745(2) 0.27940(12) 0.0809(10) Uani d . 1
N N4 1.0959(4) 1.0303(2) 0.07988(14) 0.0534(8) Uani d . 1
C C11 0.3562(4) 1.1717(2) 0.19575(15) 0.0378(8) Uani d . 1
C C9 0.2234(4) 0.9478(2) 0.28284(14) 0.0448(7) Uani d . 1
H H9A 0.1282 0.9768 0.2982 0.054 Uiso calc R 1
H H9B 0.2902 0.9351 0.3188 0.054 Uiso calc R 1
C C14 0.4830(4) 1.3055(2) 0.11118(16) 0.0420(8) Uani d . 1
H H14 0.5238 1.3500 0.0828 0.050 Uiso calc R 1
C C12 0.3022(4) 1.2679(2) 0.19381(17) 0.0471(9) Uani d . 1
H H12 0.2247 1.2879 0.2214 0.057 Uiso calc R 1
C C20 1.0732(5) 0.7438(3) 0.07655(17) 0.0574(9) Uani d . 1
H H20A 1.1080 0.7926 0.1055 0.086 Uiso calc R 1
H H20B 1.1591 0.7221 0.0514 0.086 Uiso calc R 1
H H20C 1.0314 0.6902 0.0998 0.086 Uiso calc R 1
C C13 0.3639(4) 1.3319(2) 0.15125(16) 0.0520(9) Uani d . 1
H H13 0.3247 1.3945 0.1493 0.062 Uiso calc R 1
C C18 0.8475(4) 1.3070(2) 0.05914(18) 0.0570(10) Uani d . 1
H H18A 0.7953 1.3525 0.0861 0.085 Uiso calc R 1
H H18B 0.9023 1.3413 0.0266 0.085 Uiso calc R 1
H H18C 0.9197 1.2699 0.0837 0.085 Uiso calc R 1

loop_
_atom_site_aniso_label
_atom_site_aniso_U_11
_atom_site_aniso_U_22
_atom_site_aniso_U_33
_atom_site_aniso_U_12
_atom_site_aniso_U_13
_atom_site_aniso_U_23
Sm1 0.03259(8) 0.02752(6) 0.03830(7) -0.00114(9) 0.00422(6) 0.00242(7)
Cu1 0.0367(2) 0.02826(16) 0.04569(19) -0.00167(15) 0.01072(18) 0.00384(17)
N5 0.068(2) 0.0352(14) 0.0505(16) 0.0006(17) -0.0011(14) -0.0049(16)
O1 0.0424(14) 0.0231(9) 0.0531(13) -0.0029(9) 0.0163(10) 0.0000(9)
N1 0.0363(16) 0.0367(13) 0.0402(14) -0.0025(11) 0.0021(12) 0.0097(12)
O3 0.0372(13) 0.0316(11) 0.0500(12) 0.0013(9) 0.0097(10) -0.0024(9)
O11 0.0513(15) 0.0772(19) 0.0486(13) -0.0061(13) 0.0037(12) -0.0006(12)
O13 0.114(2) 0.0737(16) 0.0498(14) -0.015(2) -0.0223(14) 0.0004(16)
C1 0.0333(18) 0.0248(13) 0.0355(14) -0.0010(12) -0.0027(14) 0.0015(12)
C2 0.0403(18) 0.0270(13) 0.0364(15) 0.0011(12) -0.0034(13) 0.0012(11)
C5 0.058(2) 0.0247(14) 0.058(2) -0.0105(14) -0.0036(17) 0.0042(14)
C7 0.0361(19) 0.0393(16) 0.0465(19) -0.0103(14) -0.0042(16) 0.0121(15)
O12 0.0528(15) 0.0618(15) 0.0474(11) -0.0086(15) 0.0062(10) -0.0008(11)
C4 0.069(3) 0.0239(15) 0.064(2) 0.0013(14) -0.009(2) -0.0038(15)
C6 0.0396(19) 0.0280(14) 0.0385(15) -0.0044(12) -0.0048(14) 0.0058(13)
O2 0.0336(12) 0.0252(9) 0.0465(11) 0.0024(9) 0.0098(9) 0.0029(9)
N2 0.0368(13) 0.0419(15) 0.0392(13) 0.0022(11) 0.0071(10) 0.0057(12)
O4 0.0419(13) 0.0281(10) 0.0420(11) -0.0008(9) 0.0055(10) 0.0070(9)
O6 0.0565(16) 0.0441(12) 0.0495(13) 0.0017(11) -0.0047(12) -0.0042(12)
O5 0.0574(17) 0.0570(15) 0.0453(13) 0.0029(12) 0.0021(12) 0.0139(11)
O8 0.0418(14) 0.0462(12) 0.0758(16) -0.0018(11) 0.0056(13) 0.0054(12)
N3 0.0388(17) 0.0639(19) 0.0442(17) 0.0188(16) -0.0005(13) -0.0085(17)
C19 0.0402(19) 0.0439(17) 0.0470(18) 0.0045(15) 0.0123(16) -0.0056(14)
C3 0.054(2) 0.0312(14) 0.0452(16) 0.0062(15) -0.0021(16) -0.0058(13)
O9 0.0485(17) 0.086(2) 0.0719(17) -0.0149(14) 0.0014(14) 0.0335(16)
C16 0.0353(18) 0.0260(13) 0.0370(14) -0.0005(11) -0.0053(13) -0.0009(12)
C8 0.042(2) 0.054(2) 0.0462(19) -0.0054(15) 0.0103(16) 0.0144(16)
C15 0.0345(18) 0.0275(13) 0.0394(16) -0.0012(12) -0.0053(14) -0.0015(12)
C10 0.0344(18) 0.0436(16) 0.0386(15) 0.0075(14) 0.0046(14) -0.0011(14)
O10 0.0393(17) 0.135(3) 0.106(2) -0.0233(18) 0.0062(16) 0.003(2)
C17 0.057(2) 0.0361(15) 0.0403(16) -0.0041(16) 0.0092(17) 0.0076(12)
O7 0.083(2) 0.113(2) 0.0464(14) 0.0462(19) -0.0178(14) -0.0234(15)
N4 0.0389(18) 0.065(2) 0.0563(17) -0.0093(14) 0.0061(14) -0.0100(14)
C11 0.0376(19) 0.0331(14) 0.0428(19) 0.0037(13) 0.0008(15) 0.0004(14)
C9 0.040(2) 0.0484(17) 0.0458(16) 0.0021(15) 0.0091(15) 0.0137(15)
C14 0.0426(19) 0.0270(14) 0.057(2) 0.0006(12) -0.0032(16) 0.0086(14)
C12 0.042(2) 0.0357(16) 0.064(2) 0.0088(14) 0.0041(17) -0.0084(16)
C20 0.052(2) 0.052(2) 0.069(2) 0.0130(18) -0.005(2) -0.0070(18)
C13 0.058(2) 0.0279(15) 0.070(2) 0.0138(15) 0.0001(19) 0.0014(16)
C18 0.059(2) 0.0439(19) 0.068(2) -0.0123(17) 0.0199(19) -0.0001(18)

loop_
_atom_type_symbol
_atom_type_description
_atom_type_scat_dispersion_real
_atom_type_scat_dispersion_imag
_atom_type_scat_source
C C 0.0033 0.0016 'International Tables Vol C Tables 4.2.6.8 and 6.1.1.4'
H H 0.0000 0.0000 'International Tables Vol C Tables 4.2.6.8 and 6.1.1.4'
N N 0.0061 0.0033 'International Tables Vol C Tables 4.2.6.8 and 6.1.1.4'
O O 0.0106 0.0060 'International Tables Vol C Tables 4.2.6.8 and 6.1.1.4'
Cu Cu 0.3201 1.2651 'International Tables Vol C Tables 4.2.6.8 and 6.1.1.4'
Sm Sm -0.1638 3.4418 'International Tables Vol C Tables 4.2.6.8 and 6.1.1.4'

loop_
_geom_angle_atom_site_label_1
_geom_angle_atom_site_label_2
_geom_angle_atom_site_label_3
_geom_angle
_geom_angle_publ_flag
O1 Sm1 O3 59.96(6) y
O1 Sm1 O4 121.46(6) y
O1 Sm1 O5 69.87(8) y
O1 Sm1 O6 113.86(7) y
O1 Sm1 O8 113.06(8) y
O1 Sm1 O9 161.23(8) y
O1 Sm1 O11 72.27(8) y
O1 Sm1 O12 114.83(8) y
O2 Sm1 O1 64.75(6) y
O2 Sm1 O3 124.60(6) y
O2 Sm1 O4 61.50(6) y
O2 Sm1 O5 74.31(8) y
O2 Sm1 O6 73.79(7) y
O2 Sm1 O8 140.44(7) y
O2 Sm1 O9 132.55(9) y
O2 Sm1 O11 80.88(8) y
O2 Sm1 O12 122.83(7) y
O4 Sm1 O3 155.54(7) y
O5 Sm1 O3 89.80(7) y
O5 Sm1 O4 114.03(7) y
O5 Sm1 O9 105.17(9) y
O6 Sm1 O3 132.51(7) y
O6 Sm1 O4 71.18(7) y
O6 Sm1 O5 50.15(8) y
O6 Sm1 O9 71.36(9) y
O8 Sm1 O3 69.74(7) y
O8 Sm1 O4 122.64(7) y
O8 Sm1 O5 68.78(8) y
O8 Sm1 O6 71.94(8) y
O8 Sm1 O9 49.93(8) y
O8 Sm1 O11 138.00(8) y
O9 Sm1 O3 102.71(8) y
O9 Sm1 O4 77.26(8) y
O11 Sm1 O3 79.81(7) y
O11 Sm1 O4 78.04(7) y
O11 Sm1 O5 140.82(8) y
O11 Sm1 O6 146.79(8) y
O11 Sm1 O9 113.94(8) y
O12 Sm1 O3 79.58(7) y
O12 Sm1 O4 78.42(7) y
O12 Sm1 O5 162.85(8) y
O12 Sm1 O6 130.86(8) y
O12 Sm1 O8 94.75(8) y
O12 Sm1 O9 64.78(9) y
O12 Sm1 O11 50.63(8) y
O1 Cu1 O2 84.85(8) y
O1 Cu1 N1 95.24(10) y
O1 Cu1 N2 172.36(10) y
O2 Cu1 N1 177.37(10) y
O2 Cu1 N2 94.10(9) y
N1 Cu1 N2 86.15(11) y
O13 N5 O11 122.2(3) ?
O13 N5 O12 122.6(3) ?
O11 N5 O12 115.2(3) ?
C1 O1 Cu1 125.42(19) ?
C1 O1 Sm1 130.21(18) ?
Cu1 O1 Sm1 104.22(8) ?
C7 N1 C8 121.8(3) ?
C7 N1 Cu1 125.4(2) ?
C8 N1 Cu1 112.6(2) ?
C2 O3 C19 116.9(2) ?
C2 O3 Sm1 120.22(16) ?
C19 O3 Sm1 122.91(16) ?
N5 O11 Sm1 95.79(19) ?
O1 C1 C6 124.7(3) ?
O1 C1 C2 116.3(3) ?
C6 C1 C2 119.0(2) ?
C3 C2 O3 125.7(3) ?
C3 C2 C1 121.0(3) ?
O3 C2 C1 113.2(2) ?
C4 C5 C6 120.9(3) ?
C4 C5 H5 119.6 ?
C6 C5 H5 119.6 ?
N1 C7 C6 125.4(3) ?
N1 C7 H7 117.3 ?
C6 C7 H7 117.3 ?
N5 O12 Sm1 97.91(17) ?
C5 C4 C3 121.5(3) ?
C5 C4 H4 119.3 ?
C3 C4 H4 119.3 ?
C1 C6 C5 118.6(3) ?
C1 C6 C7 123.6(3) ?
C5 C6 C7 117.8(3) ?
C16 O2 Cu1 123.83(18) ?
C16 O2 Sm1 128.61(17) ?
Cu1 O2 Sm1 106.02(8) ?
C10 N2 C9 123.3(3) ?
C10 N2 Cu1 126.0(2) ?
C9 N2 Cu1 110.7(2) ?
C15 O4 C17 118.0(2) ?
C15 O4 Sm1 118.78(15) ?
C17 O4 Sm1 122.91(17) ?
N3 O6 Sm1 96.66(18) ?
N3 O5 Sm1 95.60(18) ?
N4 O8 Sm1 98.4(2) ?
O7 N3 O5 122.5(3) ?
O7 N3 O6 120.0(3) ?
O5 N3 O6 117.5(3) ?
O3 C19 C20 112.3(3) ?
O3 C19 H19A 109.1 ?
C20 C19 H19A 109.1 ?
O3 C19 H19B 109.1 ?
C20 C19 H19B 109.1 ?
H19A C19 H19B 107.9 ?
C2 C3 C4 118.8(3) ?
C2 C3 H3 120.6 ?
C4 C3 H3 120.6 ?
N4 O9 Sm1 95.08(19) ?
O2 C16 C15 116.7(3) ?
O2 C16 C11 123.7(3) ?
C15 C16 C11 119.5(2) ?
N1 C8 C9 107.2(3) ?
N1 C8 H8A 110.3 ?
C9 C8 H8A 110.3 ?
N1 C8 H8B 110.3 ?
C9 C8 H8B 110.3 ?
H8A C8 H8B 108.5 ?
O4 C15 C14 125.9(3) ?
O4 C15 C16 113.7(2) ?
C14 C15 C16 120.4(3) ?
N2 C10 C11 124.1(3) ?
N2 C10 H10 118.0 ?
C11 C10 H10 118.0 ?
O4 C17 C18 112.7(3) ?
O4 C17 H17A 109.1 ?
C18 C17 H17A 109.1 ?
O4 C17 H17B 109.1 ?
C18 C17 H17B 109.1 ?
H17A C17 H17B 107.8 ?
O10 N4 O9 122.3(3) ?
O10 N4 O8 121.1(4) ?
O9 N4 O8 116.5(3) ?
C16 C11 C12 118.9(3) ?
C16 C11 C10 123.5(3) ?
C12 C11 C10 117.6(3) ?
N2 C9 C8 108.5(2) ?
N2 C9 H9A 110.0 ?
C8 C9 H9A 110.0 ?
N2 C9 H9B 110.0 ?
C8 C9 H9B 110.0 ?
H9A C9 H9B 108.4 ?
C13 C14 C15 119.7(3) ?
C13 C14 H14 120.1 ?
C15 C14 H14 120.1 ?
C13 C12 C11 120.0(3) ?
C13 C12 H12 120.0 ?
C11 C12 H12 120.0 ?
C19 C20 H20A 109.5 ?
C19 C20 H20B 109.5 ?
H20A C20 H20B 109.5 ?
C19 C20 H20C 109.5 ?
H20A C20 H20C 109.5 ?
H20B C20 H20C 109.5 ?
C12 C13 C14 121.4(3) ?
C12 C13 H13 119.3 ?
C14 C13 H13 119.3 ?
C17 C18 H18A 109.5 ?
C17 C18 H18B 109.5 ?
H18A C18 H18B 109.5 ?
C17 C18 H18C 109.5 ?
H18A C18 H18C 109.5 ?
H18B C18 H18C 109.5 ?

loop_
_geom_bond_atom_site_label_1
_geom_bond_atom_site_label_2
_geom_bond_distance
_geom_bond_publ_flag
Sm1 O1 2.4189(19) y
Sm1 O2 2.3697(19) y
Sm1 O3 2.6602(19) y
Sm1 O4 2.6115(19) y
Sm1 O5 2.545(2) y
Sm1 O6 2.513(2) y
Sm1 O8 2.495(2) y
Sm1 O9 2.569(2) y
Sm1 O11 2.513(2) y
Sm1 O12 2.460(2) y
Cu1 O1 1.900(2) y
Cu1 O2 1.901(2) y
Cu1 N1 1.908(3) y
Cu1 N2 1.909(2) y
N5 O13 1.227(3) ?
N5 O11 1.252(3) ?
N5 O12 1.267(3) ?
O1 C1 1.328(3) ?
N1 C7 1.285(4) ?
N1 C8 1.478(4) ?
O3 C2 1.385(3) ?
O3 C19 1.458(4) ?
C1 C6 1.395(4) ?
C1 C2 1.412(4) ?
C2 C3 1.376(4) ?
C5 C4 1.341(5) ?
C5 C6 1.420(4) ?
C5 H5 0.9300 ?
C7 C6 1.442(4) ?
C7 H7 0.9300 ?
C4 C3 1.396(5) ?
C4 H4 0.9300 ?
O2 C16 1.329(3) ?
N2 C10 1.282(4) ?
N2 C9 1.467(4) ?
O4 C15 1.383(4) ?
O4 C17 1.467(3) ?
O6 N3 1.262(4) ?
O5 N3 1.245(4) ?
O8 N4 1.261(4) ?
N3 O7 1.233(3) ?
C19 C20 1.490(5) ?
C19 H19A 0.9700 ?
C19 H19B 0.9700 ?
C3 H3 0.9300 ?
O9 N4 1.254(4) ?
C16 C15 1.400(4) ?
C16 C11 1.409(4) ?
C8 C9 1.511(5) ?
C8 H8A 0.9700 ?
C8 H8B 0.9700 ?
C15 C14 1.386(4) ?
C10 C11 1.450(4) ?
C10 H10 0.9300 ?
O10 N4 1.222(4) ?
C17 C18 1.500(5) ?
C17 H17A 0.9700 ?
C17 H17B 0.9700 ?
C11 C12 1.411(4) ?
C9 H9A 0.9700 ?
C9 H9B 0.9700 ?
C14 C13 1.381(5) ?
C14 H14 0.9300 ?
C12 C13 1.370(5) ?
C12 H12 0.9300 ?
C20 H20A 0.9600 ?
C20 H20B 0.9600 ?
C20 H20C 0.9600 ?
C13 H13 0.9300 ?
C18 H18A 0.9600 ?
C18 H18B 0.9600 ?
C18 H18C 0.9600 ?

loop_
_geom_hbond_atom_site_label_D
_geom_hbond_atom_site_label_H
_geom_hbond_atom_site_label_A
_geom_hbond_site_symmetry_A
_geom_hbond_distance_DH
_geom_hbond_distance_HA
_geom_hbond_distance_DA
_geom_hbond_angle_DHA
_geom_hbond_publ_flag
C20 H20A O8 . 0.96 2.43 3.139(4) 130.3 y
C9 H9A O7 1_455 0.97 2.41 3.284(4) 149.7 y
C7 H7 O7 3_645 0.93 2.36 3.279(4) 167.4 y
